data_4114601
loop_
_publ_author_name
'Akira Onoda'
'Yusuke Yamada'
'Taka-aki Okamura'
'Mototsugu Doi'
'Hitoshi Yamamoto'
'Norikazu Ueyama'

_publ_section_title
;
 Synthesis of Zigzag-Chain and Cyclic-Octanuclear Calcium Complexes and
 Hexanuclear Bulky Aryl-Phosphate Sodium Complexes with Ortho-Amide
 Groups: Structural Transformation Involving a Network of Inter- and
 Intramolecular Hydrogen Bonds
;
_journal_name_full 'Journal of the American Chemical Society'
_journal_page_first 1052
_journal_page_last 1059
_journal_paper_doi 10.1021/ja011457r
_journal_volume 124
_journal_year 2002
_chemical_formula_sum 'C26 H32 N3 O6 P'
_chemical_formula_weight 513.53
_space_group_IT_number 2
_symmetry_cell_setting triclinic
_symmetry_Int_Tables_number 2
_symmetry_space_group_name_Hall '-P 1'
_symmetry_space_group_name_H-M 'P -1'
_cell_angle_alpha 100.79(2)
_cell_angle_beta 108.64(1)
_cell_angle_gamma 78.99(2)
_cell_formula_units_Z 2
_cell_length_a 11.910(3)
_cell_length_b 14.612(3)
_cell_length_c 8.142(1)
_cell_measurement_reflns_used 24
_cell_measurement_temperature 296
_cell_measurement_theta_max 15.0
_cell_measurement_theta_min 14.0
_cell_volume 1305.7(5)
_computing_cell_refinement 'MSC/AFC Diffractometer Control'
_computing_data_collection 'MSC/AFC Diffractometer Control'
_computing_data_reduction 'teXsan Ver. 1.10'
_computing_publication_material 'teXsan Ver. 1.10'
_computing_structure_refinement 'teXsan Ver. 1.10'
_computing_structure_solution directMethod
_diffrn_measured_fraction_theta_full 1.0000
_diffrn_measured_fraction_theta_max 1.0000
_diffrn_measurement_device_type 'Rigaku AFC5R'
_diffrn_measurement_method \w-2\q
_diffrn_radiation_type 'Mo K\a'
_diffrn_radiation_wavelength 0.7107
_diffrn_reflns_av_R_equivalents 0.015
_diffrn_reflns_limit_h_max 14
_diffrn_reflns_limit_h_min 0
_diffrn_reflns_limit_k_max 17
_diffrn_reflns_limit_k_min -17
_diffrn_reflns_limit_l_max 9
_diffrn_reflns_limit_l_min -9
_diffrn_reflns_number 4844
_diffrn_reflns_theta_full 25.00
_diffrn_reflns_theta_max 25.00
_diffrn_standards_decay_% 0.00
_diffrn_standards_interval_count 150
_diffrn_standards_number 3
_exptl_absorpt_coefficient_mu 0.150
_exptl_absorpt_correction_type none
_exptl_crystal_colour colorless
_exptl_crystal_density_diffrn 1.306
_exptl_crystal_description prismatic
_exptl_crystal_size_max 0.200
_exptl_crystal_size_mid 0.200
_exptl_crystal_size_min 0.200
_refine_diff_density_max 0.48
_refine_diff_density_min -0.40
_refine_ls_extinction_method none
_refine_ls_goodness_of_fit_ref 1.834
_refine_ls_hydrogen_treatment noref
_refine_ls_number_parameters 325
_refine_ls_number_reflns 2170
_refine_ls_R_factor_gt 0.0615
_refine_ls_shift/su_max 0.0073
_refine_ls_structure_factor_coef F
_refine_ls_weighting_details 'w = 1/[\s^2^(Fo) + 0.00022|Fo|^2^]'
_refine_ls_weighting_scheme calc
_refine_ls_wR_factor_ref 0.0666
_reflns_number_gt 2170
_reflns_number_total 4600
_reflns_threshold_expression F^2^>2.0\s(F^2^)
_cod_data_source_file ja011457r_2.cif
_cod_data_source_block onoda6
_cod_original_cell_volume 1305.6(5)
_cod_original_sg_symbol_H-M 'P -1 '
_cod_original_formula_sum 'C26 H32 N3 O6 P '
_cod_database_code 4114601

loop_
_symmetry_equiv_pos_as_xyz
x,y,z
-x,-y,-z

loop_
_atom_site_label
_atom_site_type_symbol
_atom_site_fract_x
_atom_site_fract_y
_atom_site_fract_z
_atom_site_U_iso_or_equiv
_atom_site_adp_type
_atom_site_occupancy
_atom_site_calc_flag
P(1) P 0.0003(1) -0.1460(1) -0.0474(2) 0.0420(4) Uani 1.00 d
O(1) O -0.5086(4) -0.1349(4) -0.2829(8) 0.112(2) Uani 1.00 d
O(2) O -0.0055(4) -0.5347(3) -0.3124(6) 0.077(2) Uani 1.00 d
O(10) O -0.0932(3) -0.2019(2) -0.2088(4) 0.044(1) Uani 1.00 d
O(11) O -0.0707(3) -0.0750(2) 0.0536(5) 0.049(1) Uani 1.00 d
O(12) O 0.0893(3) -0.2182(3) 0.0509(5) 0.051(1) Uani 1.00 d
O(13) O 0.0555(3) -0.0983(2) -0.1519(5) 0.051(1) Uani 1.00 d
N(1) N -0.3101(4) -0.1329(3) -0.1540(7) 0.061(2) Uani 1.00 d
N(2) N 0.0092(4) -0.3852(3) -0.1785(7) 0.055(2) Uani 1.00 d
N(3) N 0.8605(5) 0.2050(4) 0.5934(6) 0.062(2) Uani 1.00 d
C(1A) C -0.4409(5) 0.0146(5) -0.195(1) 0.070(2) Uani 1.00 d
C(1B) C 0.1805(6) -0.4789(4) -0.2542(8) 0.053(2) Uani 1.00 d
C(2A) C -0.5410(8) 0.0599(7) -0.304(2) 0.178(5) Uani 1.00 d
C(2B) C 0.2586(6) -0.4179(4) -0.1582(9) 0.065(2) Uani 1.00 d
C(3A) C -0.5589(9) 0.1576(8) -0.295(2) 0.172(5) Uani 1.00 d
C(3B) C 0.3751(6) -0.4320(5) -0.168(1) 0.083(3) Uani 1.00 d
C(4A) C -0.4799(9) 0.2082(6) -0.183(1) 0.100(4) Uani 1.00 d
C(4B) C 0.4126(7) -0.5081(6) -0.276(1) 0.085(3) Uani 1.00 d
C(5A) C -0.3797(8) 0.1643(6) -0.080(1) 0.106(3) Uani 1.00 d
C(5B) C 0.3358(7) -0.5685(5) -0.3736(10) 0.079(3) Uani 1.00 d
C(6A) C -0.3616(6) 0.0681(5) -0.085(1) 0.082(3) Uani 1.00 d
C(6B) C 0.2194(6) -0.5555(4) -0.3626(9) 0.065(2) Uani 1.00 d
C(11) C -0.1568(5) -0.2636(4) -0.1730(7) 0.046(2) Uani 1.00 d
C(12) C -0.2697(5) -0.2302(4) -0.1549(8) 0.055(2) Uani 1.00 d
C(13) C -0.3363(6) -0.2927(5) -0.1322(9) 0.068(2) Uani 1.00 d
C(14) C -0.2873(6) -0.3863(5) -0.1233(10) 0.072(3) Uani 1.00 d
C(15) C -0.1753(6) -0.4191(4) -0.1394(8) 0.063(2) Uani 1.00 d
C(16) C -0.1076(5) -0.3572(4) -0.1636(7) 0.051(2) Uani 1.00 d
C(17) C -0.4244(6) -0.0899(5) -0.2144(10) 0.073(2) Uani 1.00 d
C(27) C 0.0531(6) -0.4700(4) -0.2521(8) 0.053(2) Uani 1.00 d
C(31) C 0.739(1) 0.2577(9) 0.523(1) 0.166(5) Uani 1.00 d
C(32) C 0.7089(8) 0.3457(6) 0.620(1) 0.116(4) Uani 1.00 d
C(33) C 0.855(1) 0.1036(7) 0.522(1) 0.138(5) Uani 1.00 d
C(34) C 0.8029(9) 0.0489(6) 0.590(1) 0.124(4) Uani 1.00 d
C(36) C 0.950(1) 0.2409(8) 0.547(1) 0.135(5) Uani 1.00 d
C(37) C 1.0750(8) 0.2238(6) 0.657(1) 0.098(3) Uani 1.00 d
H(1) H -0.2494 -0.0915 -0.1043 0.0710 Uiso 1.00 calc
H(2) H 0.0642 -0.3389 -0.1308 0.0681 Uiso 1.00 calc
H(3) H 0.8796 0.2119 0.7196 0.0782 Uiso 1.00 calc
H(4) H 0.0580 -0.0282 -0.1241 0.0875 Uiso 1.00 calc
H(5) H -0.4182 -0.2705 -0.1230 0.0829 Uiso 1.00 calc
H(6) H -0.3332 -0.4301 -0.1057 0.0846 Uiso 1.00 calc
H(7) H -0.1420 -0.4859 -0.1350 0.0738 Uiso 1.00 calc
H(8) H -0.6031 0.0237 -0.3773 0.2101 Uiso 1.00 calc
H(9) H -0.6304 0.1900 -0.3672 0.1992 Uiso 1.00 calc
H(10) H -0.4909 0.2779 -0.1756 0.1190 Uiso 1.00 calc
H(11) H -0.3198 0.2008 0.0041 0.1243 Uiso 1.00 calc
H(12) H -0.2885 0.0368 -0.0083 0.0969 Uiso 1.00 calc
H(13) H 0.2317 -0.3646 -0.0812 0.0782 Uiso 1.00 calc
H(14) H 0.4302 -0.3877 -0.0967 0.0982 Uiso 1.00 calc
H(15) H 0.4955 -0.5171 -0.2840 0.1039 Uiso 1.00 calc
H(16) H 0.3615 -0.6217 -0.4527 0.0943 Uiso 1.00 calc
H(17) H 0.1639 -0.6002 -0.4327 0.0792 Uiso 1.00 calc
H(18) H 0.6793 0.2169 0.5174 0.1985 Uiso 1.00 calc
H(19) H 0.7272 0.2660 0.4053 0.1985 Uiso 1.00 calc
H(20) H 0.7155 0.3390 0.7384 0.1330 Uiso 1.00 calc
H(21) H 0.6296 0.3757 0.5687 0.1330 Uiso 1.00 calc
H(22) H 0.7638 0.3880 0.6268 0.1330 Uiso 1.00 calc
H(23) H 0.9379 0.0715 0.5332 0.1580 Uiso 1.00 calc
H(24) H 0.8153 0.0977 0.3981 0.1580 Uiso 1.00 calc
H(25) H 0.7215 0.0770 0.5832 0.1378 Uiso 1.00 calc
H(26) H 0.8441 0.0508 0.7184 0.1378 Uiso 1.00 calc
H(27) H 0.8047 -0.0140 0.5422 0.1378 Uiso 1.00 calc
H(28) H 0.9478 0.2203 0.4280 0.1527 Uiso 1.00 calc
H(29) H 0.9307 0.3118 0.5546 0.1527 Uiso 1.00 calc
H(30) H 1.0838 0.2479 0.7786 0.1104 Uiso 1.00 calc
H(31) H 1.1314 0.2488 0.6225 0.1104 Uiso 1.00 calc
H(32) H 1.1005 0.1560 0.6527 0.1104 Uiso 1.00 calc

loop_
_atom_site_aniso_label
_atom_site_aniso_U_11
_atom_site_aniso_U_22
_atom_site_aniso_U_33
_atom_site_aniso_U_12
_atom_site_aniso_U_13
_atom_site_aniso_U_23
P(1) 0.0438(9) 0.0407(9) 0.0438(9) -0.0113(7) 0.0161(7) -0.0005(7)
O(1) 0.056(3) 0.095(4) 0.167(6) -0.032(3) -0.010(3) 0.023(4)
O(2) 0.072(3) 0.046(3) 0.106(4) -0.020(2) 0.022(3) -0.013(3)
O(10) 0.048(2) 0.043(2) 0.042(2) -0.013(2) 0.012(2) 0.006(2)
O(11) 0.056(2) 0.042(2) 0.062(3) -0.015(2) 0.033(2) -0.003(2)
O(12) 0.051(2) 0.047(2) 0.048(2) -0.006(2) 0.005(2) 0.004(2)
O(13) 0.067(3) 0.043(2) 0.055(2) -0.016(2) 0.035(2) -0.006(2)
N(1) 0.039(3) 0.050(3) 0.091(4) -0.012(2) 0.020(3) -0.003(3)
N(2) 0.055(3) 0.039(3) 0.074(4) -0.015(2) 0.022(3) -0.003(3)
N(3) 0.075(4) 0.058(3) 0.052(3) -0.010(3) 0.020(3) -0.002(3)
C(1A) 0.034(4) 0.067(5) 0.107(6) -0.005(3) 0.016(4) 0.015(4)
C(1B) 0.058(4) 0.037(3) 0.055(4) 0.002(3) 0.010(3) 0.007(3)
C(2A) 0.079(7) 0.082(7) 0.29(2) -0.018(5) -0.056(8) 0.014(9)
C(2B) 0.061(4) 0.059(4) 0.073(5) -0.007(4) 0.023(4) -0.003(4)
C(3A) 0.089(7) 0.086(8) 0.26(2) 0.010(6) -0.054(8) 0.032(9)
C(3B) 0.064(5) 0.081(6) 0.096(6) -0.018(4) 0.017(4) -0.005(5)
C(4A) 0.094(7) 0.081(6) 0.125(8) 0.013(6) 0.043(6) 0.017(6)
C(4B) 0.068(5) 0.087(6) 0.094(6) 0.007(4) 0.029(5) 0.009(5)
C(5A) 0.089(6) 0.065(5) 0.148(9) 0.002(5) 0.023(6) 0.005(6)
C(5B) 0.075(5) 0.070(5) 0.081(5) 0.012(4) 0.024(4) 0.003(4)
C(6A) 0.058(5) 0.067(5) 0.102(6) 0.006(4) 0.000(4) 0.020(5)
C(6B) 0.073(5) 0.047(4) 0.067(5) -0.001(3) 0.015(4) 0.003(3)
C(11) 0.050(4) 0.048(3) 0.042(3) -0.019(3) 0.009(3) 0.001(3)
C(12) 0.049(4) 0.053(4) 0.065(4) -0.017(3) 0.021(3) -0.005(3)
C(13) 0.052(4) 0.072(5) 0.087(5) -0.018(4) 0.029(4) 0.005(4)
C(14) 0.069(5) 0.069(5) 0.093(6) -0.032(4) 0.031(4) 0.007(4)
C(15) 0.078(5) 0.046(4) 0.069(5) -0.022(3) 0.022(4) 0.003(3)
C(16) 0.056(4) 0.043(3) 0.053(4) -0.019(3) 0.016(3) -0.004(3)
C(17) 0.044(4) 0.081(5) 0.090(5) -0.015(4) 0.012(4) 0.009(4)
C(27) 0.064(4) 0.036(3) 0.057(4) -0.009(3) 0.015(3) 0.003(3)
C(31) 0.17(1) 0.18(1) 0.113(9) 0.070(9) 0.027(8) 0.050(8)
C(32) 0.124(8) 0.092(7) 0.112(8) 0.032(6) 0.034(6) 0.012(6)
C(33) 0.26(1) 0.086(6) 0.108(8) -0.084(8) 0.089(8) -0.022(5)
C(34) 0.128(8) 0.082(6) 0.136(9) -0.021(6) 0.007(7) -0.001(6)
C(36) 0.17(1) 0.20(1) 0.080(7) -0.115(9) 0.050(7) -0.008(7)
C(37) 0.081(6) 0.116(7) 0.115(7) -0.020(5) 0.046(6) 0.024(6)

loop_
_atom_type_symbol
_atom_type_description
_atom_type_scat_dispersion_real
_atom_type_scat_dispersion_imag
_atom_type_scat_source
C C 0.003 0.002
;International Tables for Crystallography
(1992, Vol. C, Tables 4.2.6.8 and 6.1.1.1)
;
H H 0.000 0.000
;International Tables for Crystallography
(1992, Vol. C, Table 6.1.1.2)
;
O O 0.011 0.006
;International Tables for Crystallography
(1992, Vol. C, Tables 4.2.6.8 and 6.1.1.1)
;
N N 0.006 0.003
;International Tables for Crystallography
(1992, Vol. C, Tables 4.2.6.8 and 6.1.1.1)
;
P P 0.102 0.094
;International Tables for Crystallography
(1992, Vol. C, Tables 4.2.6.8 and 6.1.1.1)
;

loop_
_geom_angle_atom_site_label_1
_geom_angle_atom_site_label_2
_geom_angle_atom_site_label_3
_geom_angle
_geom_angle_site_symmetry_2
_geom_angle_site_symmetry_3
_geom_angle_publ_flag
O(10) P(1) O(11) 108.0(2) 1_555 1_555 yes
O(10) P(1) O(12) 107.3(2) 1_555 1_555 yes
O(10) P(1) O(13) 99.6(2) 1_555 1_555 yes
O(11) P(1) O(12) 116.7(2) 1_555 1_555 yes
O(11) P(1) O(13) 111.6(2) 1_555 1_555 yes
O(12) P(1) O(13) 112.0(2) 1_555 1_555 yes
P(1) O(10) C(11) 119.2(3) 1_555 1_555 yes

loop_
_geom_bond_atom_site_label_1
_geom_bond_atom_site_label_2
_geom_bond_distance
_geom_bond_publ_flag
P(1) O(10) 1.626(4) yes
P(1) O(11) 1.502(4) yes
P(1) O(12) 1.491(4) yes
P(1) O(13) 1.549(4) yes
O(1) C(17) 1.226(7) yes
O(2) C(27) 1.216(6) yes
O(10) C(11) 1.404(6) yes
N(1) C(12) 1.411(7) yes
N(1) C(17) 1.360(8) yes
N(2) C(16) 1.411(7) yes
N(2) C(27) 1.357(7) yes
N(3) C(31) 1.50(1) yes
N(3) C(33) 1.493(9) yes
N(3) C(36) 1.453(9) yes
C(1A) C(2A) 1.37(1) yes
C(1A) C(6A) 1.335(9) yes
C(1A) C(17) 1.488(9) yes
C(1B) C(2B) 1.364(8) yes
C(1B) C(6B) 1.393(8) yes
C(1B) C(27) 1.504(8) yes
C(2A) C(3A) 1.39(1) yes
C(2B) C(3B) 1.388(8) yes
C(3A) C(4A) 1.31(1) yes
C(3B) C(4B) 1.383(9) yes
C(4A) C(5A) 1.35(1) yes
C(4B) C(5B) 1.351(10) yes
C(5A) C(6A) 1.374(10) yes
C(5B) C(6B) 1.392(9) yes
C(11) C(12) 1.385(7) yes
C(11) C(16) 1.386(8) yes
C(12) C(13) 1.390(8) yes
C(13) C(14) 1.386(9) yes
C(14) C(15) 1.367(9) yes
C(15) C(16) 1.398(8) yes
C(31) C(32) 1.43(1) yes
C(33) C(34) 1.38(1) yes
C(36) C(37) 1.47(1) yes

loop_
_geom_contact_atom_site_label_1
_geom_contact_atom_site_label_2
_geom_contact_distance
_geom_contact_site_symmetry_2
O(11) O(13) 2.531(5) 2_555
O(12) N(3) 2.740(6) 2_656
O(10) N(1) 2.731(6) .
O(10) N(2) 2.744(6) .
O(11) N(1) 3.002(6) .
O(12) N(3) 2.740(6) 2_656
O(12) N(2) 2.898(6) .

loop_
_geom_hbond_atom_site_label_D
_geom_hbond_atom_site_label_H
_geom_hbond_atom_site_label_A
_geom_hbond_distance_DH
_geom_hbond_distance_HA
_geom_hbond_distance_DA
_geom_hbond_angle_DHA
_geom_hbond_publ_flag
N1 H1 O10 0.970 2.477 2.732(6) 94.573 no
N1 H1 O11 0.970 2.139 3.002(5) 147.452 no
N2 H2 O10 0.972 2.491 2.744(5) 94.461 no
N2 H2 O12 0.972 2.081 2.898(5) 140.466 no

loop_
_geom_torsion_atom_site_label_1
_geom_torsion_atom_site_label_2
_geom_torsion_atom_site_label_3
_geom_torsion_atom_site_label_4
_geom_torsion
_geom_torsion_site_symmetry_1
_geom_torsion_site_symmetry_2
_geom_torsion_site_symmetry_3
_geom_torsion_site_symmetry_4
_geom_torsion_publ_flag
O(1) C(17) N(1) C(12) -1(1) 1_555 1_555 1_555 1_555 yes
O(1) C(17) C(1A) C(2A) -21(1) 1_555 1_555 1_555 1_555 yes
O(1) C(17) C(1A) C(6A) 162.2(8) 1_555 1_555 1_555 1_555 yes
O(2) C(27) N(2) C(16) -1(1) 1_555 1_555 1_555 1_555 yes
O(2) C(27) C(1B) C(2B) -165.6(6) 1_555 1_555 1_555 1_555 yes
O(2) C(27) C(1B) C(6B) 14.4(9) 1_555 1_555 1_555 1_555 yes
O(10) C(11) C(12) N(1) -7.0(8) 1_555 1_555 1_555 1_555 yes
O(10) C(11) C(12) C(13) 175.3(6) 1_555 1_555 1_555 1_555 yes
O(10) C(11) C(16) N(2) 4.4(8) 1_555 1_555 1_555 1_555 yes
O(10) C(11) C(16) C(15) -175.8(5) 1_555 1_555 1_555 1_555 yes
O(11) P(1) O(10) C(11) -69.3(4) 1_555 1_555 1_555 1_555 yes
O(12) P(1) O(10) C(11) 57.3(4) 1_555 1_555 1_555 1_555 yes
O(13) P(1) O(10) C(11) 174.0(4) 1_555 1_555 1_555 1_555 yes
N(1) C(12) C(11) C(16) 175.7(5) 1_555 1_555 1_555 1_555 yes
N(1) C(12) C(13) C(14) -175.8(6) 1_555 1_555 1_555 1_555 yes
N(1) C(17) C(1A) C(2A) 157.2(9) 1_555 1_555 1_555 1_555 yes
N(1) C(17) C(1A) C(6A) -18(1) 1_555 1_555 1_555 1_555 yes
N(2) C(16) C(11) C(12) -178.3(5) 1_555 1_555 1_555 1_555 yes
N(2) C(16) C(15) C(14) 178.9(6) 1_555 1_555 1_555 1_555 yes
N(2) C(27) C(1B) C(2B) 14.4(9) 1_555 1_555 1_555 1_555 yes
N(2) C(27) C(1B) C(6B) -165.6(6) 1_555 1_555 1_555 1_555 yes
